data_4316262
loop_
_publ_author_name
'Florian Blasberg'
'Jan W. Bats'
'Michael Bolte'
'Hans-Wolfram Lerner'
'Matthias Wagner'

_publ_contact_author
;
      Dr. Michael Bolte
      Institut f\"ur Anorganische Chemie
      J. W. Goethe-Universit\"at
      Max-von-Laue-Str. 7
      60438 Frankfurt/Main
      Germany
;
_publ_contact_author_email bolte@chemie.uni-frankfurt.de
_publ_contact_author_fax '49 69 798 29239'
_publ_contact_author_phone '49 69 798 29136'
_publ_section_title
;
 Para-Quinone-Containing Bis(pyrazol-1-yl)methane Ligands: Coordination
 Behavior Toward CoII and a C-H Activation Reaction with CeIV
;
_journal_name_full 'Inorganic Chemistry'
_journal_page_first 7435
_journal_page_last 7445
_journal_paper_doi 10.1021/ic100754k
_journal_volume 49
_journal_year 2010
_chemical_formula_moiety 'C17 H20 O'
_chemical_formula_sum 'C17 H20 O'
_chemical_formula_weight 240.33
_chemical_name_systematic
; 
 ? 
;
_space_group_IT_number 2
_symmetry_cell_setting triclinic
_symmetry_space_group_name_Hall '-P 1'
_symmetry_space_group_name_H-M 'P -1'
_atom_sites_solution_hydrogens geom
_atom_sites_solution_primary direct
_atom_sites_solution_secondary difmap
_audit_creation_method SHELXL-97
_cell_angle_alpha 96.266(18)
_cell_angle_beta 111.921(16)
_cell_angle_gamma 104.374(15)
_cell_formula_units_Z 4
_cell_length_a 10.144(2)
_cell_length_b 11.712(2)
_cell_length_c 13.472(3)
_cell_measurement_reflns_used 98
_cell_measurement_temperature 166(2)
_cell_measurement_theta_max 23
_cell_measurement_theta_min 3
_cell_volume 1401.6(5)
_computing_cell_refinement 'SMART (Siemens, 1995)'
_computing_data_collection 'SMART (Siemens, 1995)'
_computing_data_reduction 'SAINT (Siemens, 1995)'
_computing_publication_material 'SHELXL-97 (Sheldrick, 1997)'
_computing_structure_refinement 'SHELXL-97 (Sheldrick, 1997)'
_computing_structure_solution 'SHELXS-97 (Sheldrick, 1997)'
_diffrn_ambient_temperature 166(2)
_diffrn_measured_fraction_theta_full 0.991
_diffrn_measured_fraction_theta_max 0.950
_diffrn_measurement_device_type SIEMENS_SMART_CCD
_diffrn_measurement_method \w
_diffrn_radiation_monochromator graphite
_diffrn_radiation_source 'normal-focus sealed tube'
_diffrn_radiation_type MoK\a
_diffrn_radiation_wavelength 0.71073
_diffrn_reflns_av_R_equivalents 0.1082
_diffrn_reflns_av_sigmaI/netI 0.1751
_diffrn_reflns_limit_h_max 13
_diffrn_reflns_limit_h_min -13
_diffrn_reflns_limit_k_max 15
_diffrn_reflns_limit_k_min -14
_diffrn_reflns_limit_l_max 17
_diffrn_reflns_limit_l_min -17
_diffrn_reflns_number 18945
_diffrn_reflns_theta_full 26.70
_diffrn_reflns_theta_max 27.49
_diffrn_reflns_theta_min 1.67
_diffrn_standards_decay_% 0.0
_diffrn_standards_interval_time 1200
_diffrn_standards_number 107
_exptl_absorpt_coefficient_mu 0.069
_exptl_absorpt_correction_T_max 1.000
_exptl_absorpt_correction_T_min 0.902
_exptl_absorpt_correction_type multi-scan
_exptl_absorpt_process_details 'SADABS (Sheldrick, 2000)'
_exptl_crystal_colour colorless
_exptl_crystal_density_diffrn 1.139
_exptl_crystal_density_method 'not measured'
_exptl_crystal_description rod
_exptl_crystal_F_000 520
_exptl_crystal_size_max 0.50
_exptl_crystal_size_mid 0.18
_exptl_crystal_size_min 0.07
_refine_diff_density_max 0.193
_refine_diff_density_min -0.233
_refine_diff_density_rms 0.048
_refine_ls_extinction_coef 0.0130(16)
_refine_ls_extinction_expression Fc^*^=kFc[1+0.001xFc^2^\l^3^/sin(2\q)]^-1/4^
_refine_ls_extinction_method SHELXL
_refine_ls_goodness_of_fit_ref 0.971
_refine_ls_hydrogen_treatment constr
_refine_ls_matrix_type full
_refine_ls_number_parameters 336
_refine_ls_number_reflns 6166
_refine_ls_number_restraints 0
_refine_ls_restrained_S_all 0.971
_refine_ls_R_factor_all 0.2225
_refine_ls_R_factor_gt 0.0714
_refine_ls_shift/su_max 0.003
_refine_ls_shift/su_mean 0.000
_refine_ls_structure_factor_coef Fsqd
_refine_ls_weighting_details 'calc w=1/[\s^2^(Fo^2^)+(0.05P)^2^] where P=(Fo^2^+2Fc^2^)/3'
_refine_ls_weighting_scheme calc
_refine_ls_wR_factor_gt 0.1112
_refine_ls_wR_factor_ref 0.1533
_reflns_number_gt 2382
_reflns_number_total 6166
_reflns_threshold_expression I>2sigma(I)
_cod_data_source_file ic100754k_si_002_14.cif
_cod_data_source_block S4
_cod_original_cell_volume 1401.7(5)
_cod_database_code 4316262

loop_
_symmetry_equiv_pos_as_xyz
'x, y, z'
'-x, -y, -z'

loop_
_atom_site_label
_atom_site_type_symbol
_atom_site_fract_x
_atom_site_fract_y
_atom_site_fract_z
_atom_site_U_iso_or_equiv
_atom_site_adp_type
_atom_site_occupancy
_atom_site_symmetry_multiplicity
_atom_site_calc_flag
_atom_site_refinement_flags
_atom_site_disorder_assembly
_atom_site_disorder_group
O1 O 0.4982(2) 0.47983(15) 0.36260(15) 0.0322(5) Uani 1 1 d . . .
H1B H 0.5723 0.5224 0.4198 0.048 Uiso 1 1 calc R . .
O2 O 0.2732(2) 0.39125(15) 0.43156(16) 0.0355(5) Uani 1 1 d . . .
H2A H 0.3295 0.3947 0.3987 0.053 Uiso 1 1 calc R . .
C7 C 0.3890(3) 0.6723(2) 0.3984(2) 0.0298(7) Uani 1 1 d . . .
H7A H 0.3935 0.6132 0.4414 0.036 Uiso 1 1 calc R . .
C2 C 0.4262(3) 0.6579(2) 0.3086(2) 0.0273(7) Uani 1 1 d . . .
C19 C 0.1662(3) 0.2720(2) 0.5324(2) 0.0279(7) Uani 1 1 d . . .
C18 C 0.2170(3) 0.2680(2) 0.4389(2) 0.0288(7) Uani 1 1 d . . .
H18A H 0.3017 0.2335 0.4593 0.035 Uiso 1 1 calc R . .
C27 C 0.0962(3) 0.1919(2) 0.3288(2) 0.0317(7) Uani 1 1 d . . .
C10 C 0.3532(3) 0.4582(2) 0.1743(2) 0.0286(7) Uani 1 1 d . . .
C15 C 0.2030(3) 0.4394(2) 0.1472(2) 0.0343(8) Uani 1 1 d . . .
H15A H 0.1752 0.4882 0.1920 0.041 Uiso 1 1 calc R . .
C3 C 0.4209(3) 0.7448(2) 0.2449(2) 0.0306(7) Uani 1 1 d . . .
C32 C -0.0533(3) 0.1765(2) 0.3034(2) 0.0370(8) Uani 1 1 d . . .
H32A H -0.0790 0.2153 0.3560 0.044 Uiso 1 1 calc R . .
C24 C 0.1288(3) 0.3706(3) 0.5662(2) 0.0332(8) Uani 1 1 d . . .
H24A H 0.1345 0.4355 0.5297 0.040 Uiso 1 1 calc R . .
C4 C 0.3752(3) 0.8419(3) 0.2723(3) 0.0405(8) Uani 1 1 d . . .
H4A H 0.3687 0.9005 0.2287 0.049 Uiso 1 1 calc R . .
C20 C 0.1593(3) 0.1755(3) 0.5848(2) 0.0333(8) Uani 1 1 d . . .
C1 C 0.4705(3) 0.5487(2) 0.2787(2) 0.0273(7) Uani 1 1 d . . .
H1A H 0.5646 0.5782 0.2681 0.033 Uiso 1 1 calc R . .
C6 C 0.3457(3) 0.7704(3) 0.4265(2) 0.0354(8) Uani 1 1 d . . .
C22 C 0.0760(3) 0.2815(3) 0.7026(2) 0.0474(9) Uani 1 1 d . . .
H22A H 0.0451 0.2834 0.7610 0.057 Uiso 1 1 calc R . .
C25 C 0.2019(3) 0.0669(2) 0.5526(2) 0.0450(9) Uani 1 1 d . . .
H25A H 0.1462 0.0335 0.4734 0.067 Uiso 1 1 calc R . .
H25B H 0.1777 0.0053 0.5923 0.067 Uiso 1 1 calc R . .
H25C H 0.3095 0.0916 0.5713 0.067 Uiso 1 1 calc R . .
C23 C 0.0828(3) 0.3785(3) 0.6517(2) 0.0384(8) Uani 1 1 d . . .
C21 C 0.1129(3) 0.1827(3) 0.6701(2) 0.0439(9) Uani 1 1 d . . .
H21A H 0.1067 0.1179 0.7066 0.053 Uiso 1 1 calc R . .
C5 C 0.3390(3) 0.8551(3) 0.3618(3) 0.0426(9) Uani 1 1 d . . .
H5A H 0.3092 0.9228 0.3788 0.051 Uiso 1 1 calc R . .
C11 C 0.3982(4) 0.3877(3) 0.1094(2) 0.0375(8) Uani 1 1 d . . .
C12 C 0.2860(4) 0.2999(3) 0.0191(3) 0.0483(9) Uani 1 1 d . . .
H12A H 0.3130 0.2510 -0.0263 0.058 Uiso 1 1 calc R . .
C28 C 0.1386(4) 0.1367(2) 0.2518(3) 0.0385(8) Uani 1 1 d . . .
C8 C 0.4643(3) 0.7355(3) 0.1491(2) 0.0409(8) Uani 1 1 d . . .
H8A H 0.5698 0.7395 0.1757 0.061 Uiso 1 1 calc R . .
H8B H 0.4495 0.8026 0.1132 0.061 Uiso 1 1 calc R . .
H8C H 0.4019 0.6585 0.0963 0.061 Uiso 1 1 calc R . .
C29 C 0.0221(5) 0.0650(3) 0.1528(3) 0.0545(10) Uani 1 1 d . . .
H29A H 0.0466 0.0254 0.0999 0.065 Uiso 1 1 calc R . .
C31 C -0.1688(4) 0.1060(3) 0.2032(3) 0.0459(9) Uani 1 1 d . . .
C9 C 0.3067(3) 0.7839(3) 0.5245(2) 0.0501(9) Uani 1 1 d . . .
H9A H 0.3685 0.8629 0.5743 0.075 Uiso 1 1 calc R . .
H9B H 0.3257 0.7196 0.5634 0.075 Uiso 1 1 calc R . .
H9C H 0.2008 0.7780 0.4993 0.075 Uiso 1 1 calc R . .
C13 C 0.1360(4) 0.2824(3) -0.0058(3) 0.0472(9) Uani 1 1 d . . .
H13A H 0.0626 0.2212 -0.0676 0.057 Uiso 1 1 calc R . .
C14 C 0.0901(4) 0.3518(3) 0.0569(3) 0.0408(8) Uani 1 1 d . . .
C30 C -0.1259(5) 0.0499(3) 0.1291(3) 0.0551(10) Uani 1 1 d . . .
H30A H -0.2006 0.0001 0.0609 0.066 Uiso 1 1 calc R . .
C17 C -0.0727(3) 0.3340(3) 0.0293(3) 0.0565(10) Uani 1 1 d . . .
H17A H -0.0935 0.4105 0.0199 0.085 Uiso 1 1 calc R . .
H17B H -0.0964 0.3077 0.0889 0.085 Uiso 1 1 calc R . .
H17C H -0.1343 0.2723 -0.0390 0.085 Uiso 1 1 calc R . .
C26 C 0.0408(4) 0.4856(3) 0.6865(3) 0.0588(10) Uani 1 1 d . . .
H26A H -0.0682 0.4667 0.6519 0.088 Uiso 1 1 calc R . .
H26B H 0.0874 0.5556 0.6637 0.088 Uiso 1 1 calc R . .
H26C H 0.0758 0.5043 0.7665 0.088 Uiso 1 1 calc R . .
C33 C 0.2989(4) 0.1534(3) 0.2718(3) 0.0529(10) Uani 1 1 d . . .
H33A H 0.3025 0.1036 0.2101 0.079 Uiso 1 1 calc R . .
H33B H 0.3491 0.1288 0.3397 0.079 Uiso 1 1 calc R . .
H33C H 0.3498 0.2387 0.2787 0.079 Uiso 1 1 calc R . .
C34 C -0.3291(4) 0.0934(3) 0.1785(3) 0.0672(11) Uani 1 1 d . . .
H34A H -0.3692 0.0278 0.2089 0.101 Uiso 1 1 calc R . .
H34B H -0.3873 0.0748 0.0988 0.101 Uiso 1 1 calc R . .
H34C H -0.3358 0.1693 0.2116 0.101 Uiso 1 1 calc R . .
C16 C 0.5605(4) 0.4029(3) 0.1361(3) 0.0574(10) Uani 1 1 d . . .
H16A H 0.5678 0.3386 0.0874 0.086 Uiso 1 1 calc R . .
H16B H 0.6114 0.3982 0.2126 0.086 Uiso 1 1 calc R . .
H16C H 0.6078 0.4818 0.1258 0.086 Uiso 1 1 calc R . .

loop_
_atom_site_aniso_label
_atom_site_aniso_U_11
_atom_site_aniso_U_22
_atom_site_aniso_U_33
_atom_site_aniso_U_23
_atom_site_aniso_U_13
_atom_site_aniso_U_12
O1 0.0374(13) 0.0323(11) 0.0236(12) 0.0049(9) 0.0100(10) 0.0103(9)
O2 0.0442(14) 0.0286(11) 0.0333(13) 0.0038(9) 0.0237(11) 0.0001(10)
C7 0.0328(18) 0.0241(16) 0.0301(19) 0.0041(14) 0.0124(16) 0.0069(14)
C2 0.0309(18) 0.0242(16) 0.0246(18) 0.0017(14) 0.0125(15) 0.0050(14)
C19 0.0240(17) 0.0298(17) 0.0235(17) 0.0033(14) 0.0062(15) 0.0048(14)
C18 0.0337(18) 0.0227(16) 0.0263(18) 0.0022(14) 0.0124(16) 0.0042(14)
C27 0.041(2) 0.0208(16) 0.0293(19) 0.0064(14) 0.0138(17) 0.0049(15)
C10 0.0358(19) 0.0252(17) 0.0212(18) 0.0041(14) 0.0108(15) 0.0058(15)
C15 0.044(2) 0.0316(18) 0.0254(18) 0.0038(15) 0.0145(17) 0.0107(16)
C3 0.0274(18) 0.0292(17) 0.0278(18) 0.0046(14) 0.0073(15) 0.0041(14)
C32 0.047(2) 0.0263(18) 0.032(2) 0.0054(15) 0.0148(18) 0.0044(16)
C24 0.0319(19) 0.0359(18) 0.0286(19) 0.0069(15) 0.0116(16) 0.0071(15)
C4 0.044(2) 0.0317(18) 0.047(2) 0.0160(16) 0.0175(18) 0.0119(16)
C20 0.0299(19) 0.0324(18) 0.0274(19) 0.0057(15) 0.0058(16) 0.0028(15)
C1 0.0296(18) 0.0281(17) 0.0226(17) 0.0053(14) 0.0109(15) 0.0065(14)
C6 0.0340(19) 0.0353(19) 0.034(2) -0.0002(16) 0.0146(17) 0.0087(15)
C22 0.037(2) 0.082(3) 0.026(2) 0.015(2) 0.0171(17) 0.015(2)
C25 0.050(2) 0.0340(19) 0.043(2) 0.0131(16) 0.0129(18) 0.0074(17)
C23 0.0291(19) 0.056(2) 0.0259(19) 0.0036(17) 0.0089(16) 0.0128(17)
C21 0.038(2) 0.054(2) 0.034(2) 0.0193(18) 0.0129(18) 0.0061(18)
C5 0.046(2) 0.0311(19) 0.053(2) 0.0039(17) 0.0228(19) 0.0152(16)
C11 0.052(2) 0.0343(19) 0.0271(19) 0.0030(15) 0.0191(18) 0.0121(17)
C12 0.068(3) 0.038(2) 0.034(2) -0.0042(17) 0.026(2) 0.0069(19)
C28 0.060(2) 0.0223(17) 0.033(2) 0.0047(15) 0.023(2) 0.0083(17)
C8 0.045(2) 0.0445(19) 0.036(2) 0.0156(16) 0.0194(17) 0.0120(16)
C29 0.093(3) 0.032(2) 0.037(2) 0.0055(18) 0.031(2) 0.011(2)
C31 0.050(2) 0.034(2) 0.033(2) 0.0060(17) 0.0039(19) -0.0003(18)
C9 0.059(2) 0.048(2) 0.049(2) -0.0010(18) 0.033(2) 0.0165(18)
C13 0.059(3) 0.036(2) 0.024(2) -0.0008(16) 0.0097(19) -0.0070(18)
C14 0.045(2) 0.0348(19) 0.029(2) 0.0047(16) 0.0088(18) 0.0016(17)
C30 0.077(3) 0.036(2) 0.027(2) 0.0025(17) 0.008(2) -0.001(2)
C17 0.043(2) 0.052(2) 0.048(2) 0.0068(19) 0.0009(19) 0.0004(18)
C26 0.056(2) 0.081(3) 0.047(2) -0.001(2) 0.026(2) 0.033(2)
C33 0.082(3) 0.041(2) 0.057(3) 0.0118(18) 0.047(2) 0.0254(19)
C34 0.055(3) 0.060(3) 0.052(3) 0.008(2) -0.003(2) 0.001(2)
C16 0.062(3) 0.058(2) 0.059(3) -0.0044(19) 0.035(2) 0.022(2)

loop_
_atom_type_symbol
_atom_type_description
_atom_type_scat_dispersion_real
_atom_type_scat_dispersion_imag
_atom_type_scat_source
C C 0.0033 0.0016 'International Tables Vol C Tables 4.2.6.8 and 6.1.1.4'
H H 0.0000 0.0000 'International Tables Vol C Tables 4.2.6.8 and 6.1.1.4'
O O 0.0106 0.0060 'International Tables Vol C Tables 4.2.6.8 and 6.1.1.4'

loop_
_geom_angle_atom_site_label_1
_geom_angle_atom_site_label_2
_geom_angle_atom_site_label_3
_geom_angle
_geom_angle_site_symmetry_1
_geom_angle_site_symmetry_3
_geom_angle_publ_flag
C6 C7 C2 122.2(3) . . ?
C3 C2 C7 119.4(3) . . ?
C3 C2 C1 119.6(2) . . ?
C7 C2 C1 121.0(2) . . ?
C24 C19 C20 119.9(3) . . ?
C24 C19 C18 120.6(2) . . ?
C20 C19 C18 119.4(3) . . ?
O2 C18 C27 110.8(2) . . ?
O2 C18 C19 107.4(2) . . ?
C27 C18 C19 114.3(2) . . ?
C32 C27 C28 120.1(3) . . ?
C32 C27 C18 120.8(3) . . ?
C28 C27 C18 119.1(3) . . ?
C15 C10 C11 120.0(3) . . ?
C15 C10 C1 120.2(3) . . ?
C11 C10 C1 119.7(3) . . ?
C10 C15 C14 122.9(3) . . ?
C4 C3 C2 118.2(3) . . ?
C4 C3 C8 120.2(3) . . ?
C2 C3 C8 121.6(3) . . ?
C27 C32 C31 122.8(3) . . ?
C19 C24 C23 122.6(3) . . ?
C5 C4 C3 121.7(3) . . ?
C19 C20 C21 117.7(3) . . ?
C19 C20 C25 122.0(3) . . ?
C21 C20 C25 120.2(3) . . ?
O1 C1 C2 113.0(2) . . ?
O1 C1 C10 105.2(2) . . ?
C2 C1 C10 114.0(2) . . ?
C5 C6 C7 117.8(3) . . ?
C5 C6 C9 121.2(3) . . ?
C7 C6 C9 121.0(3) . . ?
C21 C22 C23 121.5(3) . . ?
C22 C23 C24 116.7(3) . . ?
C22 C23 C26 121.4(3) . . ?
C24 C23 C26 121.9(3) . . ?
C22 C21 C20 121.6(3) . . ?
C6 C5 C4 120.7(3) . . ?
C12 C11 C10 117.4(3) . . ?
C12 C11 C16 120.3(3) . . ?
C10 C11 C16 122.2(3) . . ?
C13 C12 C11 121.4(3) . . ?
C29 C28 C27 116.5(3) . . ?
C29 C28 C33 120.4(3) . . ?
C27 C28 C33 123.1(3) . . ?
C30 C29 C28 122.7(3) . . ?
C30 C31 C32 116.5(3) . . ?
C30 C31 C34 122.4(3) . . ?
C32 C31 C34 121.0(3) . . ?
C12 C13 C14 121.8(3) . . ?
C13 C14 C15 116.5(3) . . ?
C13 C14 C17 121.9(3) . . ?
C15 C14 C17 121.6(3) . . ?
C29 C30 C31 121.3(3) . . ?

loop_
_geom_bond_atom_site_label_1
_geom_bond_atom_site_label_2
_geom_bond_distance
_geom_bond_site_symmetry_2
_geom_bond_publ_flag
O1 C1 1.442(3) . ?
O2 C18 1.443(3) . ?
C7 C6 1.391(4) . ?
C7 C2 1.400(3) . ?
C2 C3 1.400(4) . ?
C2 C1 1.519(3) . ?
C19 C24 1.385(4) . ?
C19 C20 1.396(4) . ?
C19 C18 1.529(4) . ?
C18 C27 1.519(4) . ?
C27 C32 1.383(4) . ?
C27 C28 1.415(4) . ?
C10 C15 1.380(4) . ?
C10 C11 1.409(4) . ?
C10 C1 1.522(4) . ?
C15 C14 1.396(4) . ?
C3 C4 1.394(4) . ?
C3 C8 1.513(4) . ?
C32 C31 1.404(4) . ?
C24 C23 1.397(4) . ?
C4 C5 1.389(4) . ?
C20 C21 1.397(4) . ?
C20 C25 1.512(4) . ?
C6 C5 1.389(4) . ?
C6 C9 1.517(4) . ?
C22 C21 1.378(4) . ?
C22 C23 1.389(4) . ?
C23 C26 1.504(4) . ?
C11 C12 1.394(4) . ?
C11 C16 1.506(4) . ?
C12 C13 1.385(4) . ?
C28 C29 1.403(4) . ?
C28 C33 1.504(4) . ?
C29 C30 1.373(4) . ?
C31 C30 1.393(4) . ?
C31 C34 1.498(4) . ?
C13 C14 1.387(4) . ?
C14 C17 1.504(4) . ?

loop_
_geom_torsion_atom_site_label_1
_geom_torsion_atom_site_label_2
_geom_torsion_atom_site_label_3
_geom_torsion_atom_site_label_4
_geom_torsion
_geom_torsion_site_symmetry_1
_geom_torsion_site_symmetry_2
_geom_torsion_site_symmetry_3
_geom_torsion_site_symmetry_4
_geom_torsion_publ_flag
C6 C7 C2 C3 0.3(4) . . . . ?
C6 C7 C2 C1 -178.9(3) . . . . ?
C24 C19 C18 O2 22.9(3) . . . . ?
C20 C19 C18 O2 -156.4(2) . . . . ?
C24 C19 C18 C27 -100.5(3) . . . . ?
C20 C19 C18 C27 80.2(3) . . . . ?
O2 C18 C27 C32 -93.2(3) . . . . ?
C19 C18 C27 C32 28.3(4) . . . . ?
O2 C18 C27 C28 86.7(3) . . . . ?
C19 C18 C27 C28 -151.8(3) . . . . ?
C11 C10 C15 C14 0.3(4) . . . . ?
C1 C10 C15 C14 -175.4(3) . . . . ?
C7 C2 C3 C4 -1.3(4) . . . . ?
C1 C2 C3 C4 178.0(2) . . . . ?
C7 C2 C3 C8 178.2(3) . . . . ?
C1 C2 C3 C8 -2.5(4) . . . . ?
C28 C27 C32 C31 0.8(4) . . . . ?
C18 C27 C32 C31 -179.3(3) . . . . ?
C20 C19 C24 C23 -0.2(4) . . . . ?
C18 C19 C24 C23 -179.5(3) . . . . ?
C2 C3 C4 C5 1.5(4) . . . . ?
C8 C3 C4 C5 -178.0(3) . . . . ?
C24 C19 C20 C21 0.5(4) . . . . ?
C18 C19 C20 C21 179.8(3) . . . . ?
C24 C19 C20 C25 -178.7(3) . . . . ?
C18 C19 C20 C25 0.6(4) . . . . ?
C3 C2 C1 O1 169.0(2) . . . . ?
C7 C2 C1 O1 -11.7(3) . . . . ?
C3 C2 C1 C10 -70.8(3) . . . . ?
C7 C2 C1 C10 108.4(3) . . . . ?
C15 C10 C1 O1 90.5(3) . . . . ?
C11 C10 C1 O1 -85.2(3) . . . . ?
C15 C10 C1 C2 -33.9(3) . . . . ?
C11 C10 C1 C2 150.4(2) . . . . ?
C2 C7 C6 C5 0.5(4) . . . . ?
C2 C7 C6 C9 -179.7(3) . . . . ?
C21 C22 C23 C24 0.1(4) . . . . ?
C21 C22 C23 C26 179.3(3) . . . . ?
C19 C24 C23 C22 0.0(4) . . . . ?
C19 C24 C23 C26 -179.2(3) . . . . ?
C23 C22 C21 C20 0.2(5) . . . . ?
C19 C20 C21 C22 -0.4(4) . . . . ?
C25 C20 C21 C22 178.8(3) . . . . ?
C7 C6 C5 C4 -0.3(4) . . . . ?
C9 C6 C5 C4 179.9(3) . . . . ?
C3 C4 C5 C6 -0.7(5) . . . . ?
C15 C10 C11 C12 -0.4(4) . . . . ?
C1 C10 C11 C12 175.3(3) . . . . ?
C15 C10 C11 C16 -179.0(3) . . . . ?
C1 C10 C11 C16 -3.3(4) . . . . ?
C10 C11 C12 C13 -0.1(4) . . . . ?
C16 C11 C12 C13 178.6(3) . . . . ?
C32 C27 C28 C29 -1.7(4) . . . . ?
C18 C27 C28 C29 178.4(2) . . . . ?
C32 C27 C28 C33 177.5(3) . . . . ?
C18 C27 C28 C33 -2.4(4) . . . . ?
C27 C28 C29 C30 1.2(4) . . . . ?
C33 C28 C29 C30 -178.0(3) . . . . ?
C27 C32 C31 C30 0.6(4) . . . . ?
C27 C32 C31 C34 -179.0(3) . . . . ?
C11 C12 C13 C14 0.6(5) . . . . ?
C12 C13 C14 C15 -0.7(4) . . . . ?
C12 C13 C14 C17 179.3(3) . . . . ?
C10 C15 C14 C13 0.2(4) . . . . ?
C10 C15 C14 C17 -179.7(3) . . . . ?
C28 C29 C30 C31 0.2(5) . . . . ?
C32 C31 C30 C29 -1.1(5) . . . . ?
C34 C31 C30 C29 178.5(3) . . . . ?
